data_7022867
loop_
_publ_author_name
'Johnson, Magnus T.'
'D\<zoli\'c, Zoran'
'Cetina, Mario'
'Lahtinen, Manu'
'Ahlquist, M\%arten S G'
'Rissanen, Kari'
'\"Ohrstr\"om, Lars'
'Wendt, Ola F.'

_publ_section_title
;
 Preparation of potentially porous, chiral organometallic materials
 through spontaneous resolution of pincer palladium conformers.
;
_journal_issue 23
_journal_name_full 'Dalton transactions (Cambridge, England : 2003)'
_journal_page_first 8484
_journal_page_last 8491
_journal_paper_doi 10.1039/c3dt50190f
_journal_volume 42
_journal_year 2013
_chemical_compound_source 'synthesis as described'
_chemical_formula_moiety 'C24 H43 Cl P2 Pd'
_chemical_formula_sum 'C24 H43 Cl P2 Pd'
_chemical_formula_weight 535.37
_chemical_name_systematic
;
?
;
_space_group_IT_number 178
_symmetry_cell_setting hexagonal
_symmetry_Int_Tables_number 178
_symmetry_space_group_name_Hall 'P 61 2 (0 0 5)'
_symmetry_space_group_name_H-M 'P 61 2 2'
_atom_sites_solution_hydrogens geom
_atom_sites_solution_primary direct
_atom_sites_solution_secondary difmap
_audit_creation_date 2010-09-24T19:19:29-00:00
_audit_creation_method 'WinGX routine CIF_UPDATE'
_cell_angle_alpha 90
_cell_angle_beta 90
_cell_angle_gamma 120
_cell_formula_units_Z 6
_cell_length_a 16.3363(4)
_cell_length_b 16.3363(4)
_cell_length_c 19.1594(5)
_cell_measurement_reflns_used 8832
_cell_measurement_temperature 123.0(1)
_cell_measurement_theta_max 30.508
_cell_measurement_theta_min 0.407
_cell_volume 4428.13(19)
_computing_cell_refinement 'HKL Scalepack (Otwinowski & Minor, 1997)'
_computing_data_collection 'COLLECT (Hooft, 1998)'
_computing_data_reduction 'HKL Denzo and Scalepack (Otwinowski & Minor, 1997)'
_computing_molecular_graphics 'MERCURY (Macrae et al., 2006)'
_computing_publication_material 'WinGX publication routines (Farrugia, 1999)'
_computing_structure_refinement 'SHELXL-97 (Sheldrick, 2008)'
_computing_structure_solution 'SIR2002 (Burla et al., 2003)'
_diffrn_ambient_temperature 123.0(1)
_diffrn_detector 'CCD plate'
_diffrn_detector_area_resol_mean 9
_diffrn_measured_fraction_theta_full 0.994
_diffrn_measured_fraction_theta_max 0.994
_diffrn_measurement_device '95mm CCD camera on \k-goniostat'
_diffrn_measurement_device_type 'Bruker-Nonius Kappa Apex II Diffractometer'
_diffrn_measurement_method 'CCD rotation images, thick slices'
_diffrn_radiation_monochromator 'horizonally mounted graphite crystal'
_diffrn_radiation_probe x-ray
_diffrn_radiation_type MoK\a
_diffrn_radiation_wavelength 0.71073
_diffrn_reflns_av_R_equivalents 0.0515
_diffrn_reflns_av_unetI/netI 0.0223
_diffrn_reflns_limit_h_max 19
_diffrn_reflns_limit_h_min -18
_diffrn_reflns_limit_k_max 18
_diffrn_reflns_limit_k_min -19
_diffrn_reflns_limit_l_max 22
_diffrn_reflns_limit_l_min -22
_diffrn_reflns_number 33461
_diffrn_reflns_theta_full 25
_diffrn_reflns_theta_max 25
_diffrn_reflns_theta_min 1.44
_diffrn_source 'Enraf Nonius FR590'
_exptl_absorpt_coefficient_mu 0.835
_exptl_absorpt_correction_T_max 0.7462
_exptl_absorpt_correction_T_min 0.5678
_exptl_absorpt_correction_type multi-scan
_exptl_absorpt_process_details
;
Sheldrick, G. M. SADABS 2008/2; University of G\"ottingen: G\"ottingen,
Germany, 2008.
;
_exptl_crystal_colour colourless
_exptl_crystal_density_diffrn 1.205
_exptl_crystal_density_method 'not measured'
_exptl_crystal_description rod
_exptl_crystal_F_000 1680
_exptl_crystal_size_max 0.50
_exptl_crystal_size_mid 0.25
_exptl_crystal_size_min 0.20
_platon_squeeze_details
;
;
_refine_diff_density_max 0.484
_refine_diff_density_min -0.300
_refine_diff_density_rms 0.111
_refine_ls_abs_structure_details 'Flack H D (1983), Acta Cryst. A39, 876-881'
_refine_ls_abs_structure_Flack 0.07(5)
_refine_ls_extinction_method none
_refine_ls_goodness_of_fit_ref 0.994
_refine_ls_hydrogen_treatment constr
_refine_ls_matrix_type full
_refine_ls_number_parameters 135
_refine_ls_number_reflns 2606
_refine_ls_number_restraints 0
_refine_ls_restrained_S_all 0.994
_refine_ls_R_factor_all 0.0303
_refine_ls_R_factor_gt 0.0279
_refine_ls_shift/su_max 0.001
_refine_ls_shift/su_mean 0
_refine_ls_structure_factor_coef Fsqd
_refine_ls_weighting_details 'calc w=1/[\s^2^(Fo^2^)+(0.0596P)^2^+9.5076P] where P=(Fo^2^+2Fc^2^)/3'
_refine_ls_weighting_scheme calc
_refine_ls_wR_factor_gt 0.0943
_refine_ls_wR_factor_ref 0.0957
_reflns_number_gt 2475
_reflns_number_total 2606
_reflns_threshold_expression >2\s(I)
_cod_data_source_file c3dt50190f.txt
_cod_data_source_block 4.PE.A-1
_cod_original_cell_volume 4428.12(19)
_cod_original_sg_symbol_Hall 'P 61 2 (00-1)'
_cod_database_code 7022867

loop_
_symmetry_equiv_pos_as_xyz
'x, y, z'
'-x, -y, z+1/2'
'-y, x-y, z+1/3'
'-x+y, -x, z+2/3'
'x-y, x, z+1/6'
'y, -x+y, z+5/6'
'x-y, -y, -z'
'-x, -x+y, -z+2/3'
'y, x, -z+1/3'
'-y, -x, -z+5/6'
'x, x-y, -z+1/6'
'-x+y, y, -z+1/2'

loop_
_atom_site_label
_atom_site_type_symbol
_atom_site_fract_x
_atom_site_fract_y
_atom_site_fract_z
_atom_site_U_iso_or_equiv
_atom_site_adp_type
_atom_site_occupancy
_atom_site_symmetry_multiplicity
_atom_site_calc_flag
_atom_site_refinement_flags
Pd1 Pd 0.584893(15) 0.16979(3) 0.75 0.01905(14) Uani 1 2 d S
Cl1 Cl 0.49955(5) -0.00090(10) 0.75 0.0302(4) Uani 1 2 d S
P1 P 0.46756(8) 0.19166(7) 0.79695(5) 0.0193(2) Uani 1 1 d .
C1 C 0.65626(19) 0.3125(4) 0.75 0.0216(12) Uani 1 2 d S
C2 C 0.6244(3) 0.3638(3) 0.7889(2) 0.0212(8) Uani 1 1 d .
C3 C 0.6730(3) 0.4621(3) 0.7880(2) 0.0249(9) Uani 1 1 d .
H3 H 0.6495 0.4957 0.8136 0.03 Uiso 1 1 calc R
C4 C 0.7555(2) 0.5110(4) 0.75 0.0258(13) Uani 1 2 d S
H4 H 0.7891 0.5782 0.75 0.031 Uiso 1 2 calc SR
C5 C 0.5367(3) 0.3117(3) 0.8328(2) 0.0225(9) Uani 1 1 d .
H5A H 0.4994 0.3443 0.831 0.027 Uiso 1 1 calc R
H5B H 0.5538 0.3092 0.882 0.027 Uiso 1 1 calc R
C6 C 0.3990(3) 0.1172(3) 0.8732(2) 0.0254(10) Uani 1 1 d .
C7 C 0.4717(4) 0.1058(3) 0.9168(3) 0.0324(10) Uani 1 1 d .
H7A H 0.5231 0.1682 0.9307 0.049 Uiso 1 1 calc R
H7B H 0.4973 0.0735 0.889 0.049 Uiso 1 1 calc R
H7C H 0.4409 0.0684 0.9586 0.049 Uiso 1 1 calc R
C8 C 0.3197(3) 0.0191(3) 0.8501(3) 0.0299(11) Uani 1 1 d .
H8A H 0.2935 -0.0219 0.891 0.045 Uiso 1 1 calc R
H8B H 0.3455 -0.0088 0.8177 0.045 Uiso 1 1 calc R
H8C H 0.2697 0.0253 0.8268 0.045 Uiso 1 1 calc R
C9 C 0.3558(3) 0.1629(3) 0.9187(2) 0.0280(9) Uani 1 1 d .
H9A H 0.3074 0.1681 0.892 0.042 Uiso 1 1 calc R
H9B H 0.4054 0.2261 0.933 0.042 Uiso 1 1 calc R
H9C H 0.327 0.1239 0.9602 0.042 Uiso 1 1 calc R
C10 C 0.3891(3) 0.1981(3) 0.7282(2) 0.0254(9) Uani 1 1 d .
C11 C 0.4529(4) 0.2825(4) 0.6798(2) 0.0366(12) Uani 1 1 d .
H11A H 0.5051 0.2749 0.6623 0.055 Uiso 1 1 calc R
H11B H 0.4785 0.3416 0.7062 0.055 Uiso 1 1 calc R
H11C H 0.4155 0.2842 0.6405 0.055 Uiso 1 1 calc R
C12 C 0.3103(4) 0.2131(4) 0.7575(3) 0.0364(11) Uani 1 1 d .
H12A H 0.2754 0.2208 0.7188 0.055 Uiso 1 1 calc R
H12B H 0.338 0.27 0.7867 0.055 Uiso 1 1 calc R
H12C H 0.2671 0.1582 0.7856 0.055 Uiso 1 1 calc R
C13 C 0.3465(4) 0.1071(3) 0.6849(2) 0.0317(11) Uani 1 1 d .
H13A H 0.3044 0.0533 0.7144 0.048 Uiso 1 1 calc R
H13B H 0.3973 0.0977 0.6668 0.048 Uiso 1 1 calc R
H13C H 0.3104 0.112 0.6459 0.048 Uiso 1 1 calc R

loop_
_atom_site_aniso_label
_atom_site_aniso_U_11
_atom_site_aniso_U_22
_atom_site_aniso_U_33
_atom_site_aniso_U_23
_atom_site_aniso_U_13
_atom_site_aniso_U_12
Pd1 0.02038(19) 0.0135(2) 0.0210(2) 0 0.00399(17) 0.00675(12)
Cl1 0.0286(6) 0.0140(7) 0.0432(9) 0 0.0117(7) 0.0070(3)
P1 0.0221(6) 0.0168(5) 0.0187(5) -0.0017(4) 0.0014(4) 0.0095(5)
C1 0.026(2) 0.020(3) 0.017(2) 0 -0.001(2) 0.0101(15)
C2 0.025(2) 0.015(2) 0.0203(19) -0.0023(17) -0.0024(18) 0.0077(17)
C3 0.031(2) 0.020(2) 0.023(2) -0.0020(19) -0.0036(18) 0.013(2)
C4 0.032(3) 0.013(3) 0.026(3) 0 -0.004(3) 0.0066(14)
C5 0.028(2) 0.015(2) 0.025(2) -0.0019(17) 0.001(2) 0.0110(19)
C6 0.031(2) 0.023(2) 0.024(2) -0.0010(18) 0.0006(19) 0.015(2)
C7 0.039(3) 0.035(3) 0.027(2) 0.009(2) 0.006(2) 0.021(2)
C8 0.030(3) 0.022(2) 0.033(3) 0.0010(19) 0.009(2) 0.009(2)
C9 0.029(2) 0.030(2) 0.025(2) -0.002(2) 0.006(2) 0.0145(19)
C10 0.027(2) 0.029(2) 0.022(2) -0.0031(18) -0.0016(16) 0.016(2)
C11 0.051(3) 0.033(3) 0.024(2) 0.002(2) -0.005(2) 0.020(2)
C12 0.042(3) 0.049(3) 0.031(3) -0.003(2) -0.004(2) 0.033(3)
C13 0.036(3) 0.029(3) 0.026(2) -0.007(2) -0.007(2) 0.014(2)

loop_
_atom_type_symbol
_atom_type_description
_atom_type_scat_dispersion_real
_atom_type_scat_dispersion_imag
_atom_type_scat_source
C C 0.0033 0.0016 'International Tables Vol C Tables 4.2.6.8 and 6.1.1.4'
H H 0 0 'International Tables Vol C Tables 4.2.6.8 and 6.1.1.4'
P P 0.1023 0.0942 'International Tables Vol C Tables 4.2.6.8 and 6.1.1.4'
Cl Cl 0.1484 0.1585 'International Tables Vol C Tables 4.2.6.8 and 6.1.1.4'
Pd Pd -0.9988 1.0072 'International Tables Vol C Tables 4.2.6.8 and 6.1.1.4'

loop_
_geom_angle_atom_site_label_1
_geom_angle_atom_site_label_2
_geom_angle_atom_site_label_3
_geom_angle
_geom_angle_site_symmetry_1
_geom_angle_site_symmetry_3
C1 Pd1 P1 82.27(12) . .
C1 Pd1 P1 82.27(12) . 12_656
P1 Pd1 P1 164.54(6) . 12_656
C1 Pd1 Cl1 180.0000(10) . .
P1 Pd1 Cl1 97.73(3) . .
P1 Pd1 Cl1 97.73(3) 12_656 .
C5 P1 C6 104.5(2) . .
C5 P1 C10 105.9(2) . .
C6 P1 C10 112.4(2) . .
C5 P1 Pd1 101.35(15) . .
C6 P1 Pd1 118.59(15) . .
C10 P1 Pd1 112.28(14) . .
C2 C1 C2 117.7(5) 12_656 .
C2 C1 Pd1 121.2(3) 12_656 .
C2 C1 Pd1 121.2(3) . .
C3 C2 C1 121.0(4) . .
C3 C2 C5 119.5(4) . .
C1 C2 C5 119.5(4) . .
C2 C3 C4 120.2(4) . .
C2 C3 H3 119.9 . .
C4 C3 H3 119.9 . .
C3 C4 C3 119.9(6) 12_656 .
C3 C4 H4 120.1 12_656 .
C3 C4 H4 120.1 . .
C2 C5 P1 107.3(3) . .
C2 C5 H5A 110.2 . .
P1 C5 H5A 110.2 . .
C2 C5 H5B 110.2 . .
P1 C5 H5B 110.2 . .
H5A C5 H5B 108.5 . .
C9 C6 C8 108.7(4) . .
C9 C6 C7 108.8(4) . .
C8 C6 C7 109.2(4) . .
C9 C6 P1 113.5(3) . .
C8 C6 P1 111.7(3) . .
C7 C6 P1 104.8(3) . .
C6 C7 H7A 109.5 . .
C6 C7 H7B 109.5 . .
H7A C7 H7B 109.5 . .
C6 C7 H7C 109.5 . .
H7A C7 H7C 109.5 . .
H7B C7 H7C 109.5 . .
C6 C8 H8A 109.5 . .
C6 C8 H8B 109.5 . .
H8A C8 H8B 109.5 . .
C6 C8 H8C 109.5 . .
H8A C8 H8C 109.5 . .
H8B C8 H8C 109.5 . .
C6 C9 H9A 109.5 . .
C6 C9 H9B 109.5 . .
H9A C9 H9B 109.5 . .
C6 C9 H9C 109.5 . .
H9A C9 H9C 109.5 . .
H9B C9 H9C 109.5 . .
C13 C10 C12 110.0(4) . .
C13 C10 C11 108.5(4) . .
C12 C10 C11 108.8(4) . .
C13 C10 P1 108.5(3) . .
C12 C10 P1 113.8(3) . .
C11 C10 P1 107.1(3) . .
C10 C11 H11A 109.5 . .
C10 C11 H11B 109.5 . .
H11A C11 H11B 109.5 . .
C10 C11 H11C 109.5 . .
H11A C11 H11C 109.5 . .
H11B C11 H11C 109.5 . .
C10 C12 H12A 109.5 . .
C10 C12 H12B 109.5 . .
H12A C12 H12B 109.5 . .
C10 C12 H12C 109.5 . .
H12A C12 H12C 109.5 . .
H12B C12 H12C 109.5 . .
C10 C13 H13A 109.5 . .
C10 C13 H13B 109.5 . .
H13A C13 H13B 109.5 . .
C10 C13 H13C 109.5 . .
H13A C13 H13C 109.5 . .
H13B C13 H13C 109.5 . .

loop_
_geom_bond_atom_site_label_1
_geom_bond_atom_site_label_2
_geom_bond_distance
_geom_bond_site_symmetry_2
Pd1 C1 2.019(6) .
Pd1 P1 2.3013(11) .
Pd1 P1 2.3013(11) 12_656
Pd1 Cl1 2.4148(15) .
P1 C5 1.838(4) .
P1 C6 1.873(5) .
P1 C10 1.877(4) .
C1 C2 1.402(5) 12_656
C1 C2 1.402(5) .
C2 C3 1.391(6) .
C2 C5 1.504(6) .
C3 C4 1.381(5) .
C3 H3 0.95 .
C4 C3 1.381(5) 12_656
C4 H4 0.95 .
C5 H5A 0.99 .
C5 H5B 0.99 .
C6 C9 1.530(6) .
C6 C8 1.539(6) .
C6 C7 1.538(6) .
C7 H7A 0.98 .
C7 H7B 0.98 .
C7 H7C 0.98 .
C8 H8A 0.98 .
C8 H8B 0.98 .
C8 H8C 0.98 .
C9 H9A 0.98 .
C9 H9B 0.98 .
C9 H9C 0.98 .
C10 C13 1.532(6) .
C10 C12 1.533(6) .
C10 C11 1.551(7) .
C11 H11A 0.98 .
C11 H11B 0.98 .
C11 H11C 0.98 .
C12 H12A 0.98 .
C12 H12B 0.98 .
C12 H12C 0.98 .
C13 H13A 0.98 .
C13 H13B 0.98 .
C13 H13C 0.98 .

loop_
_geom_torsion_atom_site_label_1
_geom_torsion_atom_site_label_2
_geom_torsion_atom_site_label_3
_geom_torsion_atom_site_label_4
_geom_torsion
_geom_torsion_site_symmetry_1
_geom_torsion_site_symmetry_4
C1 Pd1 P1 C5 -22.48(14) . .
P1 Pd1 P1 C5 -22.48(14) 12_656 .
Cl1 Pd1 P1 C5 157.52(14) . .
C1 Pd1 P1 C6 -136.09(17) . .
P1 Pd1 P1 C6 -136.09(17) 12_656 .
Cl1 Pd1 P1 C6 43.91(17) . .
C1 Pd1 P1 C10 90.14(17) . .
P1 Pd1 P1 C10 90.14(17) 12_656 .
Cl1 Pd1 P1 C10 -89.86(17) . .
P1 Pd1 C1 C2 -164.8(2) . 12_656
P1 Pd1 C1 C2 15.2(2) 12_656 12_656
P1 Pd1 C1 C2 15.2(2) . .
P1 Pd1 C1 C2 -164.8(2) 12_656 .
C2 C1 C2 C3 0.9(3) 12_656 .
Pd1 C1 C2 C3 -179.1(3) . .
C2 C1 C2 C5 -178.7(4) 12_656 .
Pd1 C1 C2 C5 1.3(4) . .
C1 C2 C3 C4 -1.8(6) . .
C5 C2 C3 C4 177.7(3) . .
C2 C3 C4 C3 0.9(3) . 12_656
C3 C2 C5 P1 158.3(3) . .
C1 C2 C5 P1 -22.1(4) . .
C6 P1 C5 C2 152.5(3) . .
C10 P1 C5 C2 -88.7(3) . .
Pd1 P1 C5 C2 28.7(3) . .
C5 P1 C6 C9 43.2(4) . .
C10 P1 C6 C9 -71.2(4) . .
Pd1 P1 C6 C9 155.1(3) . .
C5 P1 C6 C8 166.6(3) . .
C10 P1 C6 C8 52.2(4) . .
Pd1 P1 C6 C8 -81.6(3) . .
C5 P1 C6 C7 -75.3(3) . .
C10 P1 C6 C7 170.3(3) . .
Pd1 P1 C6 C7 36.5(3) . .
C5 P1 C10 C13 167.2(3) . .
C6 P1 C10 C13 -79.3(3) . .
Pd1 P1 C10 C13 57.4(3) . .
C5 P1 C10 C12 -70.0(4) . .
C6 P1 C10 C12 43.5(4) . .
Pd1 P1 C10 C12 -179.7(3) . .
C5 P1 C10 C11 50.3(3) . .
C6 P1 C10 C11 163.8(3) . .
Pd1 P1 C10 C11 -59.5(3) . .

loop_
_platon_squeeze_void_nr
_platon_squeeze_void_average_x
_platon_squeeze_void_average_y
_platon_squeeze_void_average_z
_platon_squeeze_void_volume
_platon_squeeze_void_count_electrons
_platon_squeeze_void_content
1 0.000 0.000 -0.003 707 251 ' '
